data_1563904
loop_
_publ_author_name
'Zhao, Qun'
'Meng, Guangrong'
'Li, Guangchen'
'Flach, Carol R.'
'Mendelsohn, Richard'
'Lalancette, Roger A.'
'Szostak, Roman'
'Szostak, Michal'

_publ_section_title
;
 IPr# - Highly Hindered, Broadly Applicable N-Heterocyclic Carbenes
;
_journal_name_full 'Chemical Science'
_journal_paper_doi 10.1039/D1SC02619D
_journal_year 2021
_chemical_formula_moiety 'C93 H72 Au Cl N2'
_chemical_formula_sum 'C93 H72 Au Cl N2'
_chemical_formula_weight 1449.94
_space_group_crystal_system monoclinic
_space_group_IT_number 15
_space_group_name_Hall '-C 2yc'
_space_group_name_H-M_alt 'C 1 2/c 1'
_atom_sites_solution_hydrogens geom
_atom_sites_solution_primary direct
_atom_sites_solution_secondary difmap
_audit_creation_method SHELXL-2016/6
_audit_update_record
;
2021-04-12 deposited with the CCDC.	2021-06-29 downloaded from the CCDC.
;
_cell_angle_alpha 90
_cell_angle_beta 114.091(1)
_cell_angle_gamma 90
_cell_formula_units_Z 4
_cell_length_a 29.1943(5)
_cell_length_b 9.7400(2)
_cell_length_c 26.3028(4)
_cell_measurement_reflns_used 9947
_cell_measurement_temperature 100(2)
_cell_measurement_theta_max 68.81
_cell_measurement_theta_min 3.32
_cell_volume 6827.8(2)
_computing_cell_refinement 'APEX 2'
_computing_data_collection 'APEX 2 (Bruker, 2006)'
_computing_data_reduction 'SAINT (Bruker, 2005)'
_computing_molecular_graphics SHELXTL
_computing_publication_material SHELXTL
_computing_structure_refinement 'SHELXL-2014/7 (Sheldrick, 2014)'
_computing_structure_solution 'SHELXL-2014/7 (Sheldrick, 2014)'
_diffrn_ambient_temperature 100(2)
_diffrn_measured_fraction_theta_full 0.974
_diffrn_measured_fraction_theta_max 0.958
_diffrn_measurement_device_type 'Bruker SMART CCD Apex-II area-detector'
_diffrn_measurement_method '\f and \w'
_diffrn_radiation_monochromator graphite
_diffrn_radiation_source 'fine-focus sealed tube'
_diffrn_radiation_type CuK\a
_diffrn_radiation_wavelength 1.54178
_diffrn_reflns_av_R_equivalents 0.0323
_diffrn_reflns_av_unetI/netI 0.0239
_diffrn_reflns_Laue_measured_fraction_full 0.974
_diffrn_reflns_Laue_measured_fraction_max 0.958
_diffrn_reflns_limit_h_max 32
_diffrn_reflns_limit_h_min -34
_diffrn_reflns_limit_k_max 11
_diffrn_reflns_limit_k_min -11
_diffrn_reflns_limit_l_max 26
_diffrn_reflns_limit_l_min -31
_diffrn_reflns_number 31154
_diffrn_reflns_point_group_measured_fraction_full 0.974
_diffrn_reflns_point_group_measured_fraction_max 0.958
_diffrn_reflns_theta_full 67.679
_diffrn_reflns_theta_max 68.801
_diffrn_reflns_theta_min 3.316
_exptl_absorpt_coefficient_mu 4.798
_exptl_absorpt_correction_T_max 0.641
_exptl_absorpt_correction_T_min 0.345
_exptl_absorpt_correction_type numerical
_exptl_absorpt_process_details 'SADABS (Sheldrick, 2008a)'
_exptl_crystal_colour colourless
_exptl_crystal_density_diffrn 1.411
_exptl_crystal_description block
_exptl_crystal_F_000 2960
_exptl_crystal_size_max 0.342
_exptl_crystal_size_mid 0.226
_exptl_crystal_size_min 0.140
_refine_diff_density_max 1.112
_refine_diff_density_min -0.898
_refine_diff_density_rms 0.074
_refine_ls_extinction_method none
_refine_ls_goodness_of_fit_ref 1.069
_refine_ls_hydrogen_treatment constr
_refine_ls_matrix_type full
_refine_ls_number_parameters 439
_refine_ls_number_reflns 6067
_refine_ls_number_restraints 0
_refine_ls_restrained_S_all 1.069
_refine_ls_R_factor_all 0.0228
_refine_ls_R_factor_gt 0.0224
_refine_ls_shift/su_max 0.003
_refine_ls_shift/su_mean 0.000
_refine_ls_structure_factor_coef Fsqd
_refine_ls_weighting_details 'w=1/[\s^2^(Fo^2^)+(0.0256P)^2^+16.7590P] where P=(Fo^2^+2Fc^2^)/3'
_refine_ls_weighting_scheme calc
_refine_ls_wR_factor_gt 0.0567
_refine_ls_wR_factor_ref 0.0573
_reflns_Friedel_coverage 0.000
_reflns_number_gt 5996
_reflns_number_total 6067
_reflns_threshold_expression 'I > 2\s(I)'
_cod_data_source_file d1sc02619d2.cif
_cod_data_source_block 180405RAL_MENG_06_58A_100K_0m_a
_cod_original_sg_symbol_H-M 'C 2/c'
_cod_database_code 1563904
_shelx_shelxl_version_number 2016/6
_shelx_space_group_comment
;
The symmetry employed for this shelxl refinement is uniquely defined
by the following loop, which should always be used as a source of
symmetry information in preference to the above space-group names.
They are only intended as comments.
;
_shelx_estimated_absorpt_t_min 0.291
_shelx_estimated_absorpt_t_max 0.553

loop_
_space_group_symop_operation_xyz
'x, y, z'
'-x, y, -z+1/2'
'x+1/2, y+1/2, z'
'-x+1/2, y+1/2, -z+1/2'
'-x, -y, -z'
'x, -y, z-1/2'
'-x+1/2, -y+1/2, -z'
'x+1/2, -y+1/2, z-1/2'

loop_
_atom_site_label
_atom_site_type_symbol
_atom_site_fract_x
_atom_site_fract_y
_atom_site_fract_z
_atom_site_U_iso_or_equiv
_atom_site_adp_type
_atom_site_occupancy
_atom_site_site_symmetry_order
_atom_site_calc_flag
_atom_site_refinement_flags_posn
_atom_site_refinement_flags_adp
_atom_site_refinement_flags_occupancy
_atom_site_disorder_assembly
_atom_site_disorder_group
Au1 Au 0.500000 0.81163(2) 0.750000 0.01355(5) Uani 1 2 d S T P . .
Cl1 Cl 0.500000 1.04539(8) 0.750000 0.0343(2) Uani 1 2 d S T P . .
N1 N 0.46078(6) 0.52434(18) 0.72262(7) 0.0107(3) Uani 1 1 d . . . . .
C6 C 0.32183(8) 0.6932(2) 0.61652(10) 0.0145(5) Uani 1 1 d . . . . .
C5 C 0.35598(8) 0.6516(2) 0.59554(9) 0.0133(4) Uani 1 1 d . . . . .
H5 H 0.348043 0.663698 0.557023 0.016 Uiso 1 1 calc R U . . .
C22 C 0.27745(8) 0.7812(2) 0.58034(9) 0.0151(4) Uani 1 1 d . . . . .
H22 H 0.272432 0.762316 0.541042 0.018 Uiso 1 1 calc R U . . .
C38 C 0.37047(9) 0.3337(2) 0.75272(10) 0.0179(5) Uani 1 1 d . . . . .
H38 H 0.344544 0.354631 0.717429 0.021 Uiso 1 1 calc R U . . .
C8 C 0.37684(8) 0.6089(2) 0.70786(9) 0.0122(4) Uani 1 1 d . . . . .
C39 C 0.38082(10) 0.1973(2) 0.76928(11) 0.0219(5) Uani 1 1 d . . . . .
H39 H 0.361567 0.125910 0.745571 0.026 Uiso 1 1 calc R U . . .
C34 C 0.21272(9) 0.8031(2) 0.62211(10) 0.0182(5) Uani 1 1 d . . . . .
H34 H 0.233941 0.867361 0.648322 0.022 Uiso 1 1 calc R U . . .
C35 C 0.35217(8) 0.6618(2) 0.78786(9) 0.0149(4) Uani 1 1 d . . . . .
C2 C 0.47545(8) 0.3874(2) 0.73285(9) 0.0116(4) Uani 1 1 d . . . . .
H2 H 0.454799 0.309145 0.718393 0.014 Uiso 1 1 calc R U . . .
C4 C 0.40170(8) 0.5923(2) 0.62946(9) 0.0119(4) Uani 1 1 d . . . . .
C23 C 0.28971(8) 0.9346(2) 0.58971(9) 0.0168(5) Uani 1 1 d . . . . .
C29 C 0.22821(8) 0.7428(2) 0.58367(9) 0.0147(4) Uani 1 1 d . . . . .
C7 C 0.33195(8) 0.6674(2) 0.67216(9) 0.0134(4) Uani 1 1 d . . . . .
H7 H 0.307499 0.690358 0.685951 0.016 Uiso 1 1 calc R U . . .
C37 C 0.39766(8) 0.4395(2) 0.78724(9) 0.0142(4) Uani 1 1 d . . . . .
C36 C 0.38967(8) 0.5897(2) 0.77003(9) 0.0127(4) Uani 1 1 d . . . . .
H36 H 0.422654 0.636361 0.790455 0.015 Uiso 1 1 calc R U . . .
C43 C 0.30904(9) 0.5986(2) 0.78653(10) 0.0203(5) Uani 1 1 d . . . . .
H43 H 0.302610 0.505419 0.775233 0.024 Uiso 1 1 calc R U . . .
C9 C 0.43928(8) 0.5565(2) 0.60467(9) 0.0139(4) Uani 1 1 d . . . . .
H9 H 0.467829 0.507885 0.634467 0.017 Uiso 1 1 calc R U . . .
C3 C 0.41200(8) 0.5743(2) 0.68562(9) 0.0116(4) Uani 1 1 d . . . . .
C10 C 0.46146(9) 0.6837(2) 0.58868(9) 0.0168(5) Uani 1 1 d . . . . .
C16 C 0.41555(8) 0.4541(2) 0.55689(9) 0.0155(4) Uani 1 1 d . . . . .
C24 C 0.33631(9) 0.9837(3) 0.62590(10) 0.0213(5) Uani 1 1 d . . . . .
H24 H 0.361616 0.920826 0.647586 0.026 Uiso 1 1 calc R U . . .
C17 C 0.39215(9) 0.4934(3) 0.50124(10) 0.0205(5) Uani 1 1 d . . . . .
H17 H 0.391493 0.587478 0.491475 0.025 Uiso 1 1 calc R U . . .
C40 C 0.41917(10) 0.1654(3) 0.82032(11) 0.0240(5) Uani 1 1 d . . . . .
H40 H 0.427145 0.072314 0.830989 0.029 Uiso 1 1 calc R U . . .
C42 C 0.43442(8) 0.4065(2) 0.83948(10) 0.0173(5) Uani 1 1 d . . . . .
H42 H 0.451963 0.477995 0.864400 0.021 Uiso 1 1 calc R U . . .
C33 C 0.16671(9) 0.7702(3) 0.62244(10) 0.0204(5) Uani 1 1 d . . . . .
H33 H 0.156878 0.810299 0.649363 0.025 Uiso 1 1 calc R U . . .
C21 C 0.41566(9) 0.3159(2) 0.57003(10) 0.0211(5) Uani 1 1 d . . . . .
H21 H 0.431874 0.287355 0.607753 0.025 Uiso 1 1 calc R U . . .
C28 C 0.25324(9) 1.0300(3) 0.55903(10) 0.0214(5) Uani 1 1 d . . . . .
H28 H 0.221140 0.998693 0.533898 0.026 Uiso 1 1 calc R U . . .
C31 C 0.14994(9) 0.6181(3) 0.54585(10) 0.0230(5) Uani 1 1 d . . . . .
H31 H 0.128262 0.555321 0.519252 0.028 Uiso 1 1 calc R U . . .
C32 C 0.13487(9) 0.6786(2) 0.58350(11) 0.0228(5) Uani 1 1 d . . . . .
H32 H 0.102877 0.658097 0.582991 0.027 Uiso 1 1 calc R U . . .
C41 C 0.44580(9) 0.2704(3) 0.85566(10) 0.0216(5) Uani 1 1 d . . . . .
H41 H 0.471795 0.249382 0.890887 0.026 Uiso 1 1 calc R U . . .
C15 C 0.48992(9) 0.6680(3) 0.55715(11) 0.0242(5) Uani 1 1 d . . . . .
H15 H 0.493664 0.579595 0.544106 0.029 Uiso 1 1 calc R U . . .
C47 C 0.36066(10) 0.7982(3) 0.80463(11) 0.0254(6) Uani 1 1 d . . . . .
H47 H 0.390128 0.842984 0.806233 0.030 Uiso 1 1 calc R U . . .
C19 C 0.36972(9) 0.2587(3) 0.47375(11) 0.0262(6) Uani 1 1 d . . . . .
H19 H 0.354148 0.192164 0.445502 0.031 Uiso 1 1 calc R U . . .
C12 C 0.48040(10) 0.9267(3) 0.59555(11) 0.0275(6) Uani 1 1 d . . . . .
H12 H 0.477331 1.015141 0.609028 0.033 Uiso 1 1 calc R U . . .
C11 C 0.45716(9) 0.8144(2) 0.60751(10) 0.0201(5) Uani 1 1 d . . . . .
H11 H 0.437997 0.827206 0.628911 0.024 Uiso 1 1 calc R U . . .
C18 C 0.36969(9) 0.3956(3) 0.45974(10) 0.0247(5) Uani 1 1 d . . . . .
H18 H 0.354352 0.423002 0.421806 0.030 Uiso 1 1 calc R U . . .
C44 C 0.27516(10) 0.6698(3) 0.80149(11) 0.0276(6) Uani 1 1 d . . . . .
H44 H 0.245914 0.624950 0.800523 0.033 Uiso 1 1 calc R U . . .
C20 C 0.39239(10) 0.2189(3) 0.52876(11) 0.0263(5) Uani 1 1 d . . . . .
H20 H 0.392099 0.125031 0.538467 0.032 Uiso 1 1 calc R U . . .
C30 C 0.19657(9) 0.6477(2) 0.54617(10) 0.0189(5) Uani 1 1 d . . . . .
H30 H 0.206985 0.602686 0.520636 0.023 Uiso 1 1 calc R U . . .
C27 C 0.26308(10) 1.1697(3) 0.56462(12) 0.0272(6) Uani 1 1 d . . . . .
H27 H 0.237605 1.233095 0.543732 0.033 Uiso 1 1 calc R U . . .
C1 C 0.500000 0.6092(3) 0.750000 0.0118(6) Uani 1 2 d S T P . .
C13 C 0.50796(10) 0.9095(3) 0.56404(11) 0.0317(6) Uani 1 1 d . . . . .
H13 H 0.523649 0.986397 0.555610 0.038 Uiso 1 1 calc R U . . .
C14 C 0.51274(10) 0.7810(3) 0.54482(11) 0.0317(6) Uani 1 1 d . . . . .
H14 H 0.531671 0.769455 0.523084 0.038 Uiso 1 1 calc R U . . .
C25 C 0.34640(10) 1.1234(3) 0.63081(11) 0.0275(6) Uani 1 1 d . . . . .
H25 H 0.378714 1.154988 0.655208 0.033 Uiso 1 1 calc R U . . .
C26 C 0.30971(11) 1.2174(3) 0.60039(12) 0.0290(6) Uani 1 1 d . . . . .
H26 H 0.316564 1.313051 0.604106 0.035 Uiso 1 1 calc R U . . .
C45 C 0.28395(11) 0.8061(3) 0.81783(11) 0.0304(6) Uani 1 1 d . . . . .
H45 H 0.260832 0.854966 0.828045 0.037 Uiso 1 1 calc R U . . .
C46 C 0.32652(11) 0.8699(3) 0.81911(12) 0.0329(6) Uani 1 1 d . . . . .
H46 H 0.332595 0.963544 0.829934 0.039 Uiso 1 1 calc R U . . .

loop_
_atom_site_aniso_label
_atom_site_aniso_U_11
_atom_site_aniso_U_22
_atom_site_aniso_U_33
_atom_site_aniso_U_23
_atom_site_aniso_U_13
_atom_site_aniso_U_12
Au1 0.01480(8) 0.00763(7) 0.01731(8) 0.000 0.00563(6) 0.000
Cl1 0.0509(6) 0.0076(4) 0.0514(6) 0.000 0.0280(5) 0.000
N1 0.0098(9) 0.0111(9) 0.0108(8) 0.0016(7) 0.0038(7) 0.0003(7)
C6 0.0119(12) 0.0150(12) 0.0146(11) -0.0018(8) 0.0033(9) -0.0015(8)
C5 0.0136(11) 0.0151(11) 0.0093(10) -0.0011(8) 0.0027(8) -0.0004(8)
C22 0.0136(11) 0.0206(11) 0.0099(10) -0.0002(9) 0.0036(9) 0.0030(9)
C38 0.0165(12) 0.0209(12) 0.0166(11) -0.0005(9) 0.0069(9) -0.0010(9)
C8 0.0117(11) 0.0111(10) 0.0122(10) -0.0006(8) 0.0034(8) -0.0026(8)
C39 0.0256(14) 0.0173(12) 0.0260(13) -0.0032(9) 0.0137(11) -0.0055(9)
C34 0.0158(12) 0.0191(12) 0.0174(12) -0.0026(9) 0.0044(10) -0.0005(8)
C35 0.0169(12) 0.0185(11) 0.0076(10) 0.0021(8) 0.0033(9) 0.0026(9)
C2 0.0149(10) 0.0075(9) 0.0124(10) -0.0008(8) 0.0055(8) -0.0009(8)
C4 0.0117(11) 0.0098(10) 0.0130(10) -0.0016(8) 0.0038(9) -0.0022(8)
C23 0.0169(12) 0.0224(12) 0.0136(11) 0.0028(9) 0.0087(9) 0.0035(9)
C29 0.0108(11) 0.0163(11) 0.0137(10) 0.0030(9) 0.0017(9) 0.0043(8)
C7 0.0102(11) 0.0157(11) 0.0136(11) -0.0015(8) 0.0040(9) 0.0006(8)
C37 0.0124(11) 0.0170(11) 0.0156(11) 0.0016(9) 0.0081(9) 0.0005(8)
C36 0.0100(11) 0.0142(11) 0.0121(10) -0.0002(8) 0.0028(8) -0.0018(8)
C43 0.0210(13) 0.0191(12) 0.0230(12) 0.0048(10) 0.0112(10) 0.0033(9)
C9 0.0108(11) 0.0184(11) 0.0115(10) 0.0020(9) 0.0035(9) 0.0031(8)
C3 0.0093(11) 0.0095(10) 0.0133(10) -0.0004(8) 0.0018(8) -0.0009(7)
C10 0.0111(12) 0.0236(13) 0.0124(11) 0.0045(9) 0.0014(9) 0.0004(8)
C16 0.0111(11) 0.0209(12) 0.0154(11) -0.0025(9) 0.0062(9) 0.0035(8)
C24 0.0187(13) 0.0261(13) 0.0186(12) 0.0013(10) 0.0071(10) 0.0003(9)
C17 0.0192(12) 0.0218(12) 0.0189(12) 0.0004(10) 0.0062(10) 0.0077(9)
C40 0.0260(14) 0.0162(12) 0.0341(14) 0.0070(10) 0.0167(12) 0.0045(10)
C42 0.0137(12) 0.0202(12) 0.0176(11) 0.0012(9) 0.0062(9) -0.0011(9)
C33 0.0193(13) 0.0235(12) 0.0209(12) -0.0003(10) 0.0107(10) 0.0016(10)
C21 0.0232(13) 0.0235(13) 0.0163(12) -0.0003(9) 0.0076(10) 0.0024(9)
C28 0.0190(13) 0.0245(13) 0.0217(12) 0.0033(10) 0.0094(10) 0.0037(9)
C31 0.0265(14) 0.0196(12) 0.0196(12) -0.0028(10) 0.0062(10) -0.0086(10)
C32 0.0176(13) 0.0238(13) 0.0269(13) 0.0024(10) 0.0090(11) -0.0031(9)
C41 0.0158(12) 0.0253(13) 0.0227(12) 0.0093(10) 0.0067(10) 0.0036(10)
C15 0.0179(13) 0.0331(14) 0.0222(13) 0.0054(11) 0.0087(10) 0.0028(10)
C47 0.0257(14) 0.0222(13) 0.0282(14) -0.0077(10) 0.0111(11) -0.0023(10)
C19 0.0234(14) 0.0282(14) 0.0233(13) -0.0090(11) 0.0056(11) 0.0038(10)
C12 0.0251(14) 0.0243(14) 0.0248(13) 0.0048(10) 0.0017(11) -0.0073(10)
C11 0.0155(12) 0.0247(13) 0.0165(12) 0.0036(9) 0.0031(10) -0.0010(9)
C18 0.0223(13) 0.0328(14) 0.0142(11) -0.0014(10) 0.0026(10) 0.0100(10)
C44 0.0217(14) 0.0332(15) 0.0318(14) 0.0085(11) 0.0150(12) 0.0071(10)
C20 0.0322(15) 0.0202(12) 0.0268(14) -0.0059(10) 0.0125(12) 0.0009(10)
C30 0.0233(13) 0.0173(11) 0.0162(11) -0.0009(9) 0.0082(10) 0.0019(9)
C27 0.0326(15) 0.0241(13) 0.0302(14) 0.0089(11) 0.0180(12) 0.0084(11)
C1 0.0126(15) 0.0120(15) 0.0114(14) 0.000 0.0054(12) 0.000
C13 0.0272(15) 0.0357(16) 0.0262(14) 0.0103(12) 0.0047(11) -0.0143(11)
C14 0.0225(14) 0.0498(18) 0.0257(14) 0.0120(13) 0.0126(11) -0.0040(12)
C25 0.0278(14) 0.0285(14) 0.0273(14) -0.0037(11) 0.0124(11) -0.0074(11)
C26 0.0406(17) 0.0199(12) 0.0344(15) 0.0015(11) 0.0232(13) -0.0032(11)
C45 0.0323(16) 0.0385(17) 0.0243(14) 0.0029(11) 0.0154(12) 0.0160(11)
C46 0.0398(17) 0.0255(15) 0.0345(15) -0.0105(12) 0.0161(13) 0.0045(12)

loop_
_atom_type_symbol
_atom_type_description
_atom_type_scat_dispersion_real
_atom_type_scat_dispersion_imag
_atom_type_scat_source
C C 0.0181 0.0091 'International Tables Vol C Tables 4.2.6.8 and 6.1.1.4'
H H 0.0000 0.0000 'International Tables Vol C Tables 4.2.6.8 and 6.1.1.4'
Au Au -4.4197 7.2980 'International Tables Vol C Tables 4.2.6.8 and 6.1.1.4'
Cl Cl 0.3639 0.7018 'International Tables Vol C Tables 4.2.6.8 and 6.1.1.4'
N N 0.0311 0.0180 'International Tables Vol C Tables 4.2.6.8 and 6.1.1.4'

loop_
_geom_angle_atom_site_label_1
_geom_angle_atom_site_label_2
_geom_angle_atom_site_label_3
_geom_angle
_geom_angle_site_symmetry_1
_geom_angle_site_symmetry_3
_geom_angle_publ_flag
C1 Au1 Cl1 180.0 . . ?
C1 N1 C2 110.77(18) . . ?
C1 N1 C3 122.66(18) . . ?
C2 N1 C3 126.46(17) . . ?
C5 C6 C7 119.2(2) . . ?
C5 C6 C22 119.0(2) . . ?
C7 C6 C22 121.36(19) . . ?
C6 C5 C4 121.7(2) . . ?
C6 C5 H5 119.2 . . ?
C4 C5 H5 119.2 . . ?
C6 C22 C29 114.17(18) . . ?
C6 C22 C23 111.42(18) . . ?
C29 C22 C23 113.21(18) . . ?
C6 C22 H22 105.7 . . ?
C29 C22 H22 105.7 . . ?
C23 C22 H22 105.7 . . ?
C37 C38 C39 120.7(2) . . ?
C37 C38 H38 119.7 . . ?
C39 C38 H38 119.7 . . ?
C7 C8 C3 117.59(19) . . ?
C7 C8 C36 121.66(19) . . ?
C3 C8 C36 120.65(19) . . ?
C40 C39 C38 120.2(2) . . ?
C40 C39 H39 119.9 . . ?
C38 C39 H39 119.9 . . ?
C33 C34 C29 120.7(2) . . ?
C33 C34 H34 119.7 . . ?
C29 C34 H34 119.7 . . ?
C43 C35 C47 118.3(2) . . ?
C43 C35 C36 123.0(2) . . ?
C47 C35 C36 118.7(2) . . ?
C2 C2 N1 106.78(12) 2_656 . ?
C2 C2 H2 126.6 2_656 . ?
N1 C2 H2 126.6 . . ?
C5 C4 C3 117.84(19) . . ?
C5 C4 C9 119.27(19) . . ?
C3 C4 C9 122.82(19) . . ?
C24 C23 C28 118.0(2) . . ?
C24 C23 C22 123.1(2) . . ?
C28 C23 C22 118.9(2) . . ?
C30 C29 C34 118.4(2) . . ?
C30 C29 C22 119.4(2) . . ?
C34 C29 C22 122.1(2) . . ?
C8 C7 C6 121.5(2) . . ?
C8 C7 H7 119.2 . . ?
C6 C7 H7 119.2 . . ?
C38 C37 C42 118.6(2) . . ?
C38 C37 C36 122.8(2) . . ?
C42 C37 C36 118.6(2) . . ?
C37 C36 C35 113.14(18) . . ?
C37 C36 C8 112.07(18) . . ?
C35 C36 C8 112.22(18) . . ?
C37 C36 H36 106.3 . . ?
C35 C36 H36 106.3 . . ?
C8 C36 H36 106.3 . . ?
C35 C43 C44 121.0(2) . . ?
C35 C43 H43 119.5 . . ?
C44 C43 H43 119.5 . . ?
C4 C9 C16 109.61(17) . . ?
C4 C9 C10 112.95(18) . . ?
C16 C9 C10 113.67(18) . . ?
C4 C9 H9 106.7 . . ?
C16 C9 H9 106.7 . . ?
C10 C9 H9 106.7 . . ?
C4 C3 C8 121.99(19) . . ?
C4 C3 N1 118.97(18) . . ?
C8 C3 N1 118.99(18) . . ?
C11 C10 C15 118.2(2) . . ?
C11 C10 C9 122.2(2) . . ?
C15 C10 C9 119.5(2) . . ?
C21 C16 C17 118.6(2) . . ?
C21 C16 C9 118.2(2) . . ?
C17 C16 C9 123.2(2) . . ?
C25 C24 C23 120.9(2) . . ?
C25 C24 H24 119.6 . . ?
C23 C24 H24 119.6 . . ?
C16 C17 C18 120.5(2) . . ?
C16 C17 H17 119.8 . . ?
C18 C17 H17 119.8 . . ?
C41 C40 C39 119.6(2) . . ?
C41 C40 H40 120.2 . . ?
C39 C40 H40 120.2 . . ?
C41 C42 C37 120.9(2) . . ?
C41 C42 H42 119.6 . . ?
C37 C42 H42 119.6 . . ?
C34 C33 C32 120.2(2) . . ?
C34 C33 H33 119.9 . . ?
C32 C33 H33 119.9 . . ?
C16 C21 C20 120.9(2) . . ?
C16 C21 H21 119.5 . . ?
C20 C21 H21 119.5 . . ?
C27 C28 C23 121.1(2) . . ?
C27 C28 H28 119.5 . . ?
C23 C28 H28 119.5 . . ?
C32 C31 C30 120.6(2) . . ?
C32 C31 H31 119.7 . . ?
C30 C31 H31 119.7 . . ?
C31 C32 C33 119.6(2) . . ?
C31 C32 H32 120.2 . . ?
C33 C32 H32 120.2 . . ?
C40 C41 C42 119.9(2) . . ?
C40 C41 H41 120.0 . . ?
C42 C41 H41 120.0 . . ?
C14 C15 C10 120.5(3) . . ?
C14 C15 H15 119.7 . . ?
C10 C15 H15 119.7 . . ?
C35 C47 C46 120.8(2) . . ?
C35 C47 H47 119.6 . . ?
C46 C47 H47 119.6 . . ?
C20 C19 C18 119.9(2) . . ?
C20 C19 H19 120.0 . . ?
C18 C19 H19 120.0 . . ?
C13 C12 C11 119.9(3) . . ?
C13 C12 H12 120.0 . . ?
C11 C12 H12 120.0 . . ?
C12 C11 C10 121.1(2) . . ?
C12 C11 H11 119.4 . . ?
C10 C11 H11 119.4 . . ?
C19 C18 C17 120.1(2) . . ?
C19 C18 H18 120.0 . . ?
C17 C18 H18 120.0 . . ?
C45 C44 C43 120.1(2) . . ?
C45 C44 H44 119.9 . . ?
C43 C44 H44 119.9 . . ?
C19 C20 C21 120.1(2) . . ?
C19 C20 H20 120.0 . . ?
C21 C20 H20 120.0 . . ?
C31 C30 C29 120.5(2) . . ?
C31 C30 H30 119.7 . . ?
C29 C30 H30 119.7 . . ?
C26 C27 C28 120.4(2) . . ?
C26 C27 H27 119.8 . . ?
C28 C27 H27 119.8 . . ?
N1 C1 N1 104.9(3) 2_656 . ?
N1 C1 Au1 127.56(13) 2_656 . ?
N1 C1 Au1 127.55(13) . . ?
C14 C13 C12 120.1(2) . . ?
C14 C13 H13 120.0 . . ?
C12 C13 H13 120.0 . . ?
C13 C14 C15 120.2(2) . . ?
C13 C14 H14 119.9 . . ?
C15 C14 H14 119.9 . . ?
C24 C25 C26 120.6(3) . . ?
C24 C25 H25 119.7 . . ?
C26 C25 H25 119.7 . . ?
C27 C26 C25 119.0(2) . . ?
C27 C26 H26 120.5 . . ?
C25 C26 H26 120.5 . . ?
C46 C45 C44 119.4(2) . . ?
C46 C45 H45 120.3 . . ?
C44 C45 H45 120.3 . . ?
C45 C46 C47 120.4(3) . . ?
C45 C46 H46 119.8 . . ?
C47 C46 H46 119.8 . . ?

loop_
_geom_bond_atom_site_label_1
_geom_bond_atom_site_label_2
_geom_bond_distance
_geom_bond_site_symmetry_2
_geom_bond_publ_flag
Au1 C1 1.971(3) . ?
Au1 Cl1 2.2768(8) . ?
N1 C1 1.356(3) . ?
N1 C2 1.393(3) . ?
N1 C3 1.442(3) . ?
C6 C5 1.383(3) . ?
C6 C7 1.393(3) . ?
C6 C22 1.521(3) . ?
C5 C4 1.392(3) . ?
C5 H5 0.9500 . ?
C22 C29 1.522(3) . ?
C22 C23 1.533(3) . ?
C22 H22 1.0000 . ?
C38 C37 1.388(3) . ?
C38 C39 1.392(3) . ?
C38 H38 0.9500 . ?
C8 C7 1.385(3) . ?
C8 C3 1.414(3) . ?
C8 C36 1.533(3) . ?
C39 C40 1.388(4) . ?
C39 H39 0.9500 . ?
C34 C33 1.384(3) . ?
C34 C29 1.395(3) . ?
C34 H34 0.9500 . ?
C35 C43 1.389(3) . ?
C35 C47 1.390(3) . ?
C35 C36 1.527(3) . ?
C2 C2 1.346(4) 2_656 ?
C2 H2 0.9500 . ?
C4 C3 1.393(3) . ?
C4 C9 1.528(3) . ?
C23 C24 1.389(3) . ?
C23 C28 1.395(3) . ?
C29 C30 1.393(3) . ?
C7 H7 0.9500 . ?
C37 C42 1.392(3) . ?
C37 C36 1.522(3) . ?
C36 H36 1.0000 . ?
C43 C44 1.390(3) . ?
C43 H43 0.9500 . ?
C9 C16 1.531(3) . ?
C9 C10 1.534(3) . ?
C9 H9 1.0000 . ?
C10 C11 1.390(3) . ?
C10 C15 1.401(3) . ?
C16 C21 1.389(3) . ?
C16 C17 1.393(3) . ?
C24 C25 1.386(4) . ?
C24 H24 0.9500 . ?
C17 C18 1.394(4) . ?
C17 H17 0.9500 . ?
C40 C41 1.387(4) . ?
C40 H40 0.9500 . ?
C42 C41 1.390(3) . ?
C42 H42 0.9500 . ?
C33 C32 1.390(4) . ?
C33 H33 0.9500 . ?
C21 C20 1.390(4) . ?
C21 H21 0.9500 . ?
C28 C27 1.386(4) . ?
C28 H28 0.9500 . ?
C31 C32 1.370(4) . ?
C31 C30 1.388(3) . ?
C31 H31 0.9500 . ?
C32 H32 0.9500 . ?
C41 H41 0.9500 . ?
C15 C14 1.391(4) . ?
C15 H15 0.9500 . ?
C47 C46 1.392(4) . ?
C47 H47 0.9500 . ?
C19 C20 1.378(4) . ?
C19 C18 1.384(4) . ?
C19 H19 0.9500 . ?
C12 C13 1.381(4) . ?
C12 C11 1.388(3) . ?
C12 H12 0.9500 . ?
C11 H11 0.9500 . ?
C18 H18 0.9500 . ?
C44 C45 1.387(4) . ?
C44 H44 0.9500 . ?
C20 H20 0.9500 . ?
C30 H30 0.9500 . ?
C27 C26 1.381(4) . ?
C27 H27 0.9500 . ?
C13 C14 1.379(4) . ?
C13 H13 0.9500 . ?
C14 H14 0.9500 . ?
C25 C26 1.388(4) . ?
C25 H25 0.9500 . ?
C26 H26 0.9500 . ?
C45 C46 1.378(4) . ?
C45 H45 0.9500 . ?
C46 H46 0.9500 . ?
